data_1564738
loop_
_publ_author_name
'Jin, Shengfei'
'Haug, Graham C.'
'Trevino, Ramon'
'Nguyen, Viet D.'
'Arman, Hadi'
'Larionov, Oleg V.'

_publ_section_title
;
 Photoinduced C(sp3)--H Sulfination Empowers a Direct and Chemoselective
 Introduction of the Sulfonyl Group
;
_journal_name_full 'Chemical Science'
_journal_paper_doi 10.1039/D1SC04245A
_journal_year 2021
_chemical_formula_moiety 'C10 H19 N O3 S'
_chemical_formula_sum 'C10 H19 N O3 S'
_chemical_formula_weight 233.32
_space_group_crystal_system monoclinic
_space_group_IT_number 14
_space_group_name_Hall '-P 2ybc'
_space_group_name_H-M_alt 'P 1 21/c 1'
_atom_sites_solution_hydrogens geom
_atom_sites_solution_primary dual
_audit_creation_date 2018-03-22
_audit_creation_method
;
Olex2 1.2
(compiled 2017.08.10 svn.r3458 for OlexSys, GUI svn.r5381)
;
_audit_update_record
;
2021-06-24 deposited with the CCDC.	2021-09-28 downloaded from the CCDC.
;
_cell_angle_alpha 90
_cell_angle_beta 96.019(2)
_cell_angle_gamma 90
_cell_formula_units_Z 4
_cell_length_a 11.7797(3)
_cell_length_b 10.1425(2)
_cell_length_c 9.6720(2)
_cell_measurement_reflns_used 8601
_cell_measurement_temperature 98(2)
_cell_measurement_theta_max 30.2940
_cell_measurement_theta_min 2.5850
_cell_volume 1149.20(4)
_computing_cell_refinement 'CrysAlisPro 1.171.39.28e (Rigaku OD, 2015)'
_computing_data_collection 'CrysAlisPro 1.171.39.28e (Rigaku OD, 2015)'
_computing_data_reduction 'CrysAlisPro 1.171.39.28e (Rigaku OD, 2015)'
_computing_molecular_graphics 'Olex2 (Dolomanov et al., 2009)'
_computing_publication_material 'Olex2 (Dolomanov et al., 2009)'
_computing_structure_refinement 'ShelXL (Sheldrick, 2015)'
_computing_structure_solution 'ShelXT (Sheldrick, 2015)'
_diffrn_ambient_temperature 98(2)
_diffrn_detector 'CCD plate'
_diffrn_measured_fraction_theta_full 1.000
_diffrn_measured_fraction_theta_max 1.000
_diffrn_measurement_details
;
List of Runs (angles in degrees, time in seconds):

  # Type    Start    End  Width  t~exp~   \w     \q     \k     \f   Frames
#--------------------------------------------------------------------------
  1  \w    -85.00  30.00   1.00   20.00    --    4.20 -44.00  70.00  115
  2  \w    -35.00  80.00   1.00   20.00    --   -9.90  44.00-139.00  115
  3  \w    -34.00  80.00   1.00   20.00    --   -9.90  38.00  60.00  114
  4  \w    -34.00  80.00   1.00   20.00    --   -9.90  38.00 -30.00  114
  5  \w    -99.00 -40.00   1.00   20.00    --   -9.90 -72.00 120.00   59
  6  \w    -99.00  22.00   1.00   20.00    --   -9.90 -72.00 -60.00  121
;
_diffrn_measurement_device 'four-circle diffractometer'
_diffrn_measurement_device_type 'XtaLAB AFC12 (RCD3): Kappa single'
_diffrn_measurement_method '\w scans'
_diffrn_orient_matrix_type 'CrysAlisPro convention (1999,Acta A55,543-557)'
_diffrn_orient_matrix_UB_11 -0.0063620000
_diffrn_orient_matrix_UB_12 -0.0317138000
_diffrn_orient_matrix_UB_13 -0.0657241000
_diffrn_orient_matrix_UB_21 0.0550001000
_diffrn_orient_matrix_UB_22 0.0222633000
_diffrn_orient_matrix_UB_23 -0.0128507000
_diffrn_orient_matrix_UB_31 0.0244766000
_diffrn_orient_matrix_UB_32 -0.0582258000
_diffrn_orient_matrix_UB_33 0.0308853000
_diffrn_radiation_monochromator graphite
_diffrn_radiation_probe x-ray
_diffrn_radiation_type MoK\a
_diffrn_radiation_wavelength 0.71073
_diffrn_reflns_av_R_equivalents 0.0290
_diffrn_reflns_av_unetI/netI 0.0164
_diffrn_reflns_Laue_measured_fraction_full 1.000
_diffrn_reflns_Laue_measured_fraction_max 1.000
_diffrn_reflns_limit_h_max 15
_diffrn_reflns_limit_h_min -15
_diffrn_reflns_limit_k_max 13
_diffrn_reflns_limit_k_min -13
_diffrn_reflns_limit_l_max 12
_diffrn_reflns_limit_l_min -12
_diffrn_reflns_number 21983
_diffrn_reflns_point_group_measured_fraction_full 1.000
_diffrn_reflns_point_group_measured_fraction_max 1.000
_diffrn_reflns_theta_full 25.242
_diffrn_reflns_theta_max 27.497
_diffrn_reflns_theta_min 2.656
_diffrn_source 'fine-focus sealed X-ray tube'
_diffrn_source_type 'Enhance (Mo) X-ray Source'
_exptl_absorpt_coefficient_mu 0.270
_exptl_absorpt_correction_T_max 1.00000
_exptl_absorpt_correction_T_min 0.86883
_exptl_absorpt_correction_type multi-scan
_exptl_absorpt_process_details
;
CrysAlisPro 1.171.39.28e (Rigaku Oxford Diffraction, 2015)
Empirical absorption correction using spherical harmonics,
 implemented in SCALE3 ABSPACK scaling algorithm.
;
_exptl_crystal_colour 'clear colourless'
_exptl_crystal_colour_lustre clear
_exptl_crystal_colour_primary colourless
_exptl_crystal_density_diffrn 1.349
_exptl_crystal_description block
_exptl_crystal_F_000 504
_exptl_crystal_size_max 0.5
_exptl_crystal_size_mid 0.3
_exptl_crystal_size_min 0.17
_refine_diff_density_max 0.410
_refine_diff_density_min -0.358
_refine_diff_density_rms 0.050
_refine_ls_extinction_method none
_refine_ls_goodness_of_fit_ref 1.036
_refine_ls_hydrogen_treatment constr
_refine_ls_matrix_type full
_refine_ls_number_parameters 136
_refine_ls_number_reflns 2642
_refine_ls_number_restraints 0
_refine_ls_restrained_S_all 1.036
_refine_ls_R_factor_all 0.0344
_refine_ls_R_factor_gt 0.0341
_refine_ls_shift/su_max 0.001
_refine_ls_shift/su_mean 0.000
_refine_ls_structure_factor_coef Fsqd
_refine_ls_weighting_details 'w=1/[\s^2^(Fo^2^)+(0.0390P)^2^+0.9500P] where P=(Fo^2^+2Fc^2^)/3'
_refine_ls_weighting_scheme calc
_refine_ls_wR_factor_gt 0.0845
_refine_ls_wR_factor_ref 0.0848
_reflns_Friedel_coverage 0.000
_reflns_number_gt 2630
_reflns_number_total 2642
_reflns_threshold_expression 'I > 2\s(I)'
_cod_data_source_file d1sc04245a2.cif
_cod_data_source_block cd1667
_cod_database_code 1564738
_shelx_shelxl_version_number 2016/6
_chemical_oxdiff_formula C12H12S1O3N1
_shelx_space_group_comment
;
The symmetry employed for this shelxl refinement is uniquely defined
by the following loop, which should always be used as a source of
symmetry information in preference to the above space-group names.
They are only intended as comments.
;
_shelx_estimated_absorpt_t_max 0.956
_shelx_estimated_absorpt_t_min 0.877
_reflns_odcompleteness_completeness 99.89
_reflns_odcompleteness_iscentric 1
_reflns_odcompleteness_theta 27.42
_olex2_refinement_description
;
1. Fixed Uiso
 At 1.2 times of:
  All C(H) groups, All C(H,H) groups
2.a Ternary CH refined with riding coordinates:
 C5(H5)
2.b Secondary CH2 refined with riding coordinates:
 C10(H10A,H10B), C6(H6A,H6B), C2(H2A,H2B), C3(H3A,H3B), C9(H9A,H9B), C1(H1A,
 H1B), C8(H8A,H8B), C7(H7A,H7B), C4(H4A,H4B)
;
_olex2_exptl_crystal_mounting_method 'nylon loop'
_olex2_submission_special_instructions 'No special instructions were received'
_oxdiff_exptl_absorpt_empirical_details
;
Empirical correction (ABSPACK) includes:
- Absorption correction using spherical harmonics
- Frame scaling
;
_oxdiff_exptl_absorpt_empirical_full_max 1.120
_oxdiff_exptl_absorpt_empirical_full_min 0.865

loop_
_space_group_symop_operation_xyz
'x, y, z'
'-x, y+1/2, -z+1/2'
'-x, -y, -z'
'x, -y-1/2, z-1/2'

loop_
_atom_site_label
_atom_site_type_symbol
_atom_site_fract_x
_atom_site_fract_y
_atom_site_fract_z
_atom_site_U_iso_or_equiv
_atom_site_adp_type
_atom_site_occupancy
_atom_site_site_symmetry_order
_atom_site_calc_flag
_atom_site_refinement_flags_posn
_atom_site_refinement_flags_adp
_atom_site_refinement_flags_occupancy
_atom_site_disorder_assembly
_atom_site_disorder_group
S1 S 0.74661(3) 0.42001(3) 0.48070(3) 0.00944(10) Uani 1 1 d . . . . .
O2 O 0.84855(8) 0.35098(10) 0.53482(10) 0.0145(2) Uani 1 1 d . . . . .
O3 O 0.68948(8) 0.50341(10) 0.57221(10) 0.0153(2) Uani 1 1 d . . . . .
O1 O 0.49202(8) 0.11445(10) 0.33314(11) 0.0191(2) Uani 1 1 d . . . . .
N1 N 0.65489(9) 0.30688(11) 0.42369(12) 0.0109(2) Uani 1 1 d . . . . .
C5 C 0.77879(10) 0.52174(12) 0.33834(13) 0.0096(2) Uani 1 1 d . . . . .
H5 H 0.705811 0.559272 0.292602 0.011 Uiso 1 1 calc R . . . .
C10 C 0.83566(12) 0.44178(13) 0.23048(14) 0.0140(3) Uani 1 1 d . . . . .
H10A H 0.781200 0.375362 0.187810 0.017 Uiso 1 1 calc R . . . .
H10B H 0.902712 0.394498 0.276764 0.017 Uiso 1 1 calc R . . . .
C6 C 0.85432(11) 0.63574(13) 0.39831(14) 0.0136(3) Uani 1 1 d . . . . .
H6A H 0.810904 0.690219 0.459465 0.016 Uiso 1 1 calc R . . . .
H6B H 0.921795 0.599512 0.455450 0.016 Uiso 1 1 calc R . . . .
C2 C 0.69116(11) 0.18323(13) 0.36215(14) 0.0133(3) Uani 1 1 d . . . . .
H2A H 0.768122 0.157877 0.404838 0.016 Uiso 1 1 calc R . . . .
H2B H 0.694081 0.194362 0.260894 0.016 Uiso 1 1 calc R . . . .
C3 C 0.53978(11) 0.34652(14) 0.36537(15) 0.0148(3) Uani 1 1 d . . . . .
H3A H 0.538180 0.362322 0.264176 0.018 Uiso 1 1 calc R . . . .
H3B H 0.516968 0.428825 0.410036 0.018 Uiso 1 1 calc R . . . .
C9 C 0.87370(12) 0.53209(14) 0.11712(14) 0.0150(3) Uani 1 1 d . . . . .
H9A H 0.913392 0.479116 0.050917 0.018 Uiso 1 1 calc R . . . .
H9B H 0.805752 0.572817 0.065075 0.018 Uiso 1 1 calc R . . . .
C1 C 0.60504(12) 0.07776(13) 0.38924(15) 0.0159(3) Uani 1 1 d . . . . .
H1A H 0.626340 -0.006211 0.346611 0.019 Uiso 1 1 calc R . . . .
H1B H 0.606477 0.063577 0.490680 0.019 Uiso 1 1 calc R . . . .
C8 C 0.95365(11) 0.64051(14) 0.17942(14) 0.0150(3) Uani 1 1 d . . . . .
H8A H 1.023699 0.600312 0.227117 0.018 Uiso 1 1 calc R . . . .
H8B H 0.976080 0.698171 0.104302 0.018 Uiso 1 1 calc R . . . .
C7 C 0.89405(12) 0.72247(14) 0.28304(14) 0.0158(3) Uani 1 1 d . . . . .
H7A H 0.827367 0.767949 0.233544 0.019 Uiso 1 1 calc R . . . .
H7B H 0.947297 0.790527 0.324834 0.019 Uiso 1 1 calc R . . . .
C4 C 0.45874(12) 0.23557(14) 0.39266(17) 0.0198(3) Uani 1 1 d . . . . .
H4A H 0.457818 0.224206 0.494197 0.024 Uiso 1 1 calc R . . . .
H4B H 0.380516 0.258910 0.352657 0.024 Uiso 1 1 calc R . . . .

loop_
_atom_site_aniso_label
_atom_site_aniso_U_11
_atom_site_aniso_U_22
_atom_site_aniso_U_33
_atom_site_aniso_U_23
_atom_site_aniso_U_13
_atom_site_aniso_U_12
S1 0.00926(16) 0.01035(16) 0.00885(16) -0.00015(11) 0.00153(11) -0.00170(11)
O2 0.0120(5) 0.0162(5) 0.0145(5) 0.0034(4) -0.0021(4) -0.0007(4)
O3 0.0170(5) 0.0161(5) 0.0137(5) -0.0038(4) 0.0063(4) -0.0027(4)
O1 0.0135(5) 0.0140(5) 0.0291(6) -0.0054(4) -0.0014(4) -0.0026(4)
N1 0.0084(5) 0.0093(5) 0.0150(5) -0.0013(4) 0.0011(4) -0.0007(4)
C5 0.0100(6) 0.0093(6) 0.0095(6) 0.0018(4) 0.0016(4) -0.0006(4)
C10 0.0182(7) 0.0117(6) 0.0130(6) -0.0008(5) 0.0059(5) -0.0011(5)
C6 0.0145(6) 0.0131(6) 0.0135(6) -0.0022(5) 0.0032(5) -0.0049(5)
C2 0.0131(6) 0.0100(6) 0.0171(6) -0.0015(5) 0.0039(5) -0.0004(5)
C3 0.0103(6) 0.0127(6) 0.0208(7) -0.0015(5) -0.0017(5) 0.0009(5)
C9 0.0171(6) 0.0172(7) 0.0112(6) -0.0008(5) 0.0037(5) -0.0035(5)
C1 0.0145(6) 0.0110(6) 0.0222(7) 0.0000(5) 0.0013(5) -0.0015(5)
C8 0.0131(6) 0.0183(7) 0.0137(6) 0.0026(5) 0.0019(5) -0.0036(5)
C7 0.0170(6) 0.0137(6) 0.0170(7) 0.0005(5) 0.0028(5) -0.0048(5)
C4 0.0117(6) 0.0161(7) 0.0316(8) -0.0052(6) 0.0016(6) -0.0020(5)

loop_
_atom_type_symbol
_atom_type_description
_atom_type_scat_dispersion_real
_atom_type_scat_dispersion_imag
_atom_type_scat_source
C C 0.0033 0.0016 'International Tables Vol C Tables 4.2.6.8 and 6.1.1.4'
H H 0.0000 0.0000 'International Tables Vol C Tables 4.2.6.8 and 6.1.1.4'
N N 0.0061 0.0033 'International Tables Vol C Tables 4.2.6.8 and 6.1.1.4'
O O 0.0106 0.0060 'International Tables Vol C Tables 4.2.6.8 and 6.1.1.4'
S S 0.1246 0.1234 'International Tables Vol C Tables 4.2.6.8 and 6.1.1.4'

loop_
_geom_angle_atom_site_label_1
_geom_angle_atom_site_label_2
_geom_angle_atom_site_label_3
_geom_angle
_geom_angle_site_symmetry_1
_geom_angle_site_symmetry_3
_geom_angle_publ_flag
O2 S1 O3 119.17(6) . . ?
O2 S1 N1 106.16(6) . . ?
O2 S1 C5 108.87(6) . . ?
O3 S1 N1 106.56(6) . . ?
O3 S1 C5 106.49(6) . . ?
N1 S1 C5 109.33(6) . . ?
C4 O1 C1 110.73(10) . . ?
C2 N1 S1 121.75(8) . . ?
C3 N1 S1 119.28(9) . . ?
C3 N1 C2 111.93(10) . . ?
S1 C5 H5 108.5 . . ?
C10 C5 S1 111.20(9) . . ?
C10 C5 H5 108.5 . . ?
C10 C5 C6 112.27(10) . . ?
C6 C5 S1 107.71(9) . . ?
C6 C5 H5 108.5 . . ?
C5 C10 H10A 109.5 . . ?
C5 C10 H10B 109.5 . . ?
C5 C10 C9 110.67(11) . . ?
H10A C10 H10B 108.1 . . ?
C9 C10 H10A 109.5 . . ?
C9 C10 H10B 109.5 . . ?
C5 C6 H6A 109.3 . . ?
C5 C6 H6B 109.3 . . ?
H6A C6 H6B 108.0 . . ?
C7 C6 C5 111.52(11) . . ?
C7 C6 H6A 109.3 . . ?
C7 C6 H6B 109.3 . . ?
N1 C2 H2A 110.2 . . ?
N1 C2 H2B 110.2 . . ?
N1 C2 C1 107.68(10) . . ?
H2A C2 H2B 108.5 . . ?
C1 C2 H2A 110.2 . . ?
C1 C2 H2B 110.2 . . ?
N1 C3 H3A 110.2 . . ?
N1 C3 H3B 110.2 . . ?
N1 C3 C4 107.61(11) . . ?
H3A C3 H3B 108.5 . . ?
C4 C3 H3A 110.2 . . ?
C4 C3 H3B 110.2 . . ?
C10 C9 H9A 109.4 . . ?
C10 C9 H9B 109.4 . . ?
H9A C9 H9B 108.0 . . ?
C8 C9 C10 111.23(11) . . ?
C8 C9 H9A 109.4 . . ?
C8 C9 H9B 109.4 . . ?
O1 C1 C2 111.30(11) . . ?
O1 C1 H1A 109.4 . . ?
O1 C1 H1B 109.4 . . ?
C2 C1 H1A 109.4 . . ?
C2 C1 H1B 109.4 . . ?
H1A C1 H1B 108.0 . . ?
C9 C8 H8A 109.6 . . ?
C9 C8 H8B 109.6 . . ?
H8A C8 H8B 108.2 . . ?
C7 C8 C9 110.07(11) . . ?
C7 C8 H8A 109.6 . . ?
C7 C8 H8B 109.6 . . ?
C6 C7 H7A 109.4 . . ?
C6 C7 H7B 109.4 . . ?
C8 C7 C6 111.19(11) . . ?
C8 C7 H7A 109.4 . . ?
C8 C7 H7B 109.4 . . ?
H7A C7 H7B 108.0 . . ?
O1 C4 C3 111.32(11) . . ?
O1 C4 H4A 109.4 . . ?
O1 C4 H4B 109.4 . . ?
C3 C4 H4A 109.4 . . ?
C3 C4 H4B 109.4 . . ?
H4A C4 H4B 108.0 . . ?

loop_
_geom_bond_atom_site_label_1
_geom_bond_atom_site_label_2
_geom_bond_distance
_geom_bond_site_symmetry_2
_geom_bond_publ_flag
S1 O2 1.4403(10) . ?
S1 O3 1.4410(10) . ?
S1 N1 1.6318(11) . ?
S1 C5 1.7927(12) . ?
O1 C1 1.4331(17) . ?
O1 C4 1.4288(17) . ?
N1 C2 1.4707(16) . ?
N1 C3 1.4690(16) . ?
C5 H5 1.0000 . ?
C5 C10 1.5301(17) . ?
C5 C6 1.5352(17) . ?
C10 H10A 0.9900 . ?
C10 H10B 0.9900 . ?
C10 C9 1.5314(18) . ?
C6 H6A 0.9900 . ?
C6 H6B 0.9900 . ?
C6 C7 1.5314(18) . ?
C2 H2A 0.9900 . ?
C2 H2B 0.9900 . ?
C2 C1 1.5158(18) . ?
C3 H3A 0.9900 . ?
C3 H3B 0.9900 . ?
C3 C4 1.5166(19) . ?
C9 H9A 0.9900 . ?
C9 H9B 0.9900 . ?
C9 C8 1.5297(18) . ?
C1 H1A 0.9900 . ?
C1 H1B 0.9900 . ?
C8 H8A 0.9900 . ?
C8 H8B 0.9900 . ?
C8 C7 1.5283(19) . ?
C7 H7A 0.9900 . ?
C7 H7B 0.9900 . ?
C4 H4A 0.9900 . ?
C4 H4B 0.9900 . ?
